data_4077727
loop_
_publ_author_name
'Contel, Mar\'ia'
'Nobel, Dominique'
'Spek, Anthony L.'
'van Koten, Gerard'

_publ_section_title
;
 Reactivity of [2,6-Bis((dimethylamino)methyl)phenyl]gold(I), an Unusual
 Intermolecularly Stabilized Bis(amino)aryl&#x2212;Gold(I) Dimer, toward
 Alkyl Halides. X-ray Crystal Structures of Its Iodomethane and Methylene
 Diiodide Adducts&#x2020;
;
_journal_issue 17
_journal_name_full Organometallics
_journal_page_first 3288
_journal_paper_doi 10.1021/om991043v
_journal_volume 19
_journal_year 2000
_chemical_compound_source 'see text'
_chemical_formula_moiety 'C14 H25 Au I N2, I, O H2'
_chemical_formula_sum 'C14 H27 Au I2 N2 O'
_chemical_formula_weight 690.15
_chemical_name_systematic
;
 ?
;
_space_group_IT_number 14
_symmetry_cell_setting monoclinic
_symmetry_space_group_name_Hall '-P 2ybc'
_symmetry_space_group_name_H-M 'P 1 21/c 1'
_cell_angle_alpha 90
_cell_angle_beta 98.85(1)
_cell_angle_gamma 90
_cell_formula_units_Z 4
_cell_length_a 9.6280(6)
_cell_length_b 22.9164(9)
_cell_length_c 9.0688(5)
_cell_measurement_reflns_used 25
_cell_measurement_temperature 293
_cell_measurement_theta_max 17
_cell_measurement_theta_min 12
_cell_volume 1977.11(19)
_computing_cell_refinement 'SET4 (de Boer & Duisenberg, 1984)'
_computing_data_collection 'Locally modified CAD4-Version 5 Software'
_computing_data_reduction 'HELENA (Spek, 1997)'
_computing_publication_material 'PLATON (Spek, 1990)'
_computing_structure_refinement 'SHELXL-97 (Sheldrick, 1997)'
_computing_structure_solution DIRDIF99
_diffrn_ambient_temperature 293
_diffrn_measurement_device_type 'Enraf-Nonius CAD4'
_diffrn_measurement_method 'omega/2-theta scan'
_diffrn_radiation_monochromator Zr-filter
_diffrn_radiation_source 'sealed tube'
_diffrn_radiation_type 'Mo K\a'
_diffrn_radiation_wavelength 0.71073
_diffrn_reflns_av_R_equivalents 0.0449
_diffrn_reflns_av_sigmaI/netI 0.0443
_diffrn_reflns_limit_h_max 12
_diffrn_reflns_limit_h_min -12
_diffrn_reflns_limit_k_max 0
_diffrn_reflns_limit_k_min -29
_diffrn_reflns_limit_l_max 11
_diffrn_reflns_limit_l_min 0
_diffrn_reflns_number 4899
_diffrn_reflns_theta_max 27.49
_diffrn_reflns_theta_min 1.78
_exptl_absorpt_coefficient_mu 10.84
_exptl_absorpt_correction_T_max 0.515
_exptl_absorpt_correction_T_min 0.070
_exptl_absorpt_correction_type delref
_exptl_absorpt_process_details PLATON/DELABS
_exptl_crystal_colour yellowish
_exptl_crystal_density_diffrn 2.319
_exptl_crystal_density_method 'Not Measured'
_exptl_crystal_description block
_exptl_crystal_F_000 1272
_exptl_crystal_size_max 0.38
_exptl_crystal_size_mid 0.23
_exptl_crystal_size_min 0.20
_refine_diff_density_max 1.483
_refine_diff_density_min -1.898
_refine_diff_density_rms 0.187
_refine_ls_abs_structure_details none
_refine_ls_abs_structure_Flack none
_refine_ls_extinction_method none
_refine_ls_goodness_of_fit_ref 1.029
_refine_ls_hydrogen_treatment 'H-atom refinement: see text '
_refine_ls_matrix_type full
_refine_ls_number_parameters 187
_refine_ls_number_reflns 4517
_refine_ls_restrained_S_all 1.029
_refine_ls_R_factor_all 0.0848
_refine_ls_R_factor_gt 0.0484
_refine_ls_shift/su_max 0.018
_refine_ls_shift/su_mean 0.000
_refine_ls_structure_factor_coef Fsqd
_refine_ls_weighting_details 'calc w=1/[\s^2^(Fo^2^)+(0.0600P)^2^+8.4580P] where P=(Fo^2^+2Fc^2^)/3'
_refine_ls_weighting_scheme calc
_refine_ls_wR_factor_gt 0.1101
_refine_ls_wR_factor_ref 0.1247
_reflns_number_gt 3190
_reflns_number_total 4517
_reflns_threshold_expression I>2sigma(I)
_cod_data_source_file om991043v.cif
_cod_data_source_block s320a
_cod_depositor_comments
;
The following automatic conversions were performed:

'_symmetry_cell_setting' value 'Monoclinic' changed to 'monoclinic'
according to /home/saulius/struct/CIF-dictionaries/cif_core.dic
dictionary named 'cif_core.dic' version 2.4.2 from
2011-04-26.

'_refine_ls_weighting_scheme' value 'calc ' changed to
'calc' according to
/home/saulius/struct/CIF-dictionaries/cif_core.dic dictionary named
'cif_core.dic' version 2.4.2 from 2011-04-26.

Automatic conversion script
Id: cif_fix_values 1715 2011-07-08 13:25:40Z adriana 
;
_cod_original_cell_volume 1977.0(3)
_cod_original_sg_symbol_H-M 'P 21/c'
_cod_database_code 4077727

loop_
_symmetry_equiv_pos_as_xyz
x,y,z
-x,1/2+y,1/2-z
-x,-y,-z
x,1/2-y,1/2+z

loop_
_atom_site_aniso_label
_atom_site_aniso_U_11
_atom_site_aniso_U_22
_atom_site_aniso_U_33
_atom_site_aniso_U_23
_atom_site_aniso_U_13
_atom_site_aniso_U_12
Au 0.0444(2) 0.0458(2) 0.0441(2) 0.0034(2) 0.0073(1) 0.0004(2)
I1 0.0498(4) 0.0915(6) 0.0702(5) 0.0217(4) 0.0135(3) 0.0153(4)
N1 0.045(4) 0.041(5) 0.060(5) -0.015(4) 0.015(4) -0.008(4)
N2 0.053(4) 0.041(4) 0.032(4) 0.000(3) 0.010(3) -0.003(4)
C2 0.053(5) 0.040(5) 0.025(4) -0.004(4) 0.011(4) -0.005(4)
C3 0.063(6) 0.028(4) 0.029(4) -0.004(4) 0.008(4) -0.002(4)
C4 0.059(6) 0.040(5) 0.036(5) -0.008(4) -0.003(4) 0.005(5)
C5 0.048(5) 0.041(5) 0.035(5) -0.012(4) 0.007(4) -0.003(4)
C6 0.053(5) 0.034(5) 0.023(4) -0.006(4) 0.008(3) -0.004(4)
C7 0.056(5) 0.043(5) 0.036(5) -0.005(4) 0.012(4) -0.004(4)
C8 0.076(8) 0.069(8) 0.055(7) -0.008(6) -0.005(6) -0.007(7)
C9 0.050(6) 0.076(9) 0.096(10) -0.008(7) 0.023(6) -0.022(6)
C10 0.071(8) 0.071(9) 0.087(9) -0.028(7) 0.009(7) -0.009(7)
C11 0.055(5) 0.039(5) 0.024(4) 0.001(4) 0.009(4) -0.006(4)
C12 0.062(6) 0.061(7) 0.050(6) -0.017(5) 0.030(5) -0.001(5)
C13 0.073(7) 0.040(5) 0.050(6) 0.009(5) 0.020(5) -0.004(5)
C14 0.062(6) 0.049(6) 0.038(5) -0.002(4) 0.001(4) -0.001(5)
C1 0.046(4) 0.037(5) 0.024(4) -0.006(3) 0.006(3) -0.004(4)
I2 0.0784(5) 0.0518(5) 0.0877(6) -0.0170(4) 0.0034(4) 0.0046(4)
O1 0.121(11) 0.181(15) 0.25(2) 0.109(14) 0.015(12) -0.012(11)

loop_
_atom_site_label
_atom_site_type_symbol
_atom_site_thermal_displace_type
_atom_site_fract_x
_atom_site_fract_y
_atom_site_fract_z
_atom_site_occupancy
_atom_site_U_iso_or_equiv
Au Au Uani 0.25468(4) 0.233255(17) 0.17584(4) 1.000 0.0447(1)
I1 I Uani 0.49695(8) 0.18764(4) 0.26754(10) 1.000 0.0701(3)
N1 N Uani 0.3047(8) 0.4015(4) 0.1738(10) 1.000 0.048(3)
N2 N Uani -0.1230(8) 0.1517(3) 0.0512(8) 1.000 0.042(2)
C2 C Uani 0.0893(10) 0.3386(4) 0.0661(9) 1.000 0.039(3)
C3 C Uani -0.0294(10) 0.3735(4) 0.0295(9) 1.000 0.040(3)
C4 C Uani -0.1625(11) 0.3529(4) 0.0389(10) 1.000 0.046(3)
C5 C Uani -0.1769(10) 0.2946(4) 0.0817(10) 1.000 0.041(3)
C6 C Uani -0.0612(10) 0.2592(4) 0.1167(9) 1.000 0.036(3)
C7 C Uani 0.2293(10) 0.3635(4) 0.0439(10) 1.000 0.044(3)
C8 C Uani 0.3347(14) 0.3687(6) 0.3158(13) 1.000 0.068(4)
C9 C Uani 0.4377(12) 0.4211(6) 0.1236(16) 1.000 0.073(5)
C10 C Uani 0.2195(14) 0.4547(6) 0.1950(16) 1.000 0.077(5)
C11 C Uani -0.0836(10) 0.1981(4) 0.1702(9) 1.000 0.039(3)
C12 C Uani -0.0045(11) 0.1424(5) -0.0359(12) 1.000 0.055(4)
C13 C Uani -0.1513(12) 0.0963(4) 0.1265(12) 1.000 0.053(3)
C14 C Uani -0.2513(11) 0.1682(5) -0.0550(10) 1.000 0.050(3)
C1 C Uani 0.0768(9) 0.2806(4) 0.1123(9) 1.000 0.036(3)
I2 I Uani 0.19390(10) 0.00307(4) 0.24993(11) 1.000 0.0736(3)
O1 O Uani 0.5068(16) 0.0404(8) 0.108(2) 1.000 0.185(9)
H3 H Uiso -0.018800 0.411600 -0.002100 1.000 0.0480
H4 H Uiso -0.240700 0.377000 0.017500 1.000 0.0550
H5 H Uiso -0.265900 0.279700 0.086400 1.000 0.0500
H7A H Uiso 0.215600 0.386900 -0.046300 1.000 0.0530
H7B H Uiso 0.290900 0.331400 0.027700 1.000 0.0530
H8A H Uiso 0.398400 0.337400 0.305000 1.000 0.1030
H8B H Uiso 0.248700 0.353100 0.340500 1.000 0.1030
H8C H Uiso 0.376300 0.394400 0.393900 1.000 0.1030
H9A H Uiso 0.492500 0.443100 0.201900 1.000 0.1090
H9B H Uiso 0.415700 0.445100 0.036400 1.000 0.1090
H9C H Uiso 0.490300 0.387700 0.100400 1.000 0.1090
H10A H Uiso 0.270400 0.478800 0.271400 1.000 0.1150
H10B H Uiso 0.131900 0.443100 0.224200 1.000 0.1150
H10C H Uiso 0.201700 0.476100 0.103100 1.000 0.1150
H11A H Uiso -0.157100 0.199500 0.232300 1.000 0.0470
H11B H Uiso 0.001900 0.185800 0.233300 1.000 0.0470
H12A H Uiso 0.075500 0.127000 0.028900 1.000 0.0830
H12B H Uiso 0.020100 0.178900 -0.077000 1.000 0.0830
H12C H Uiso -0.033200 0.115200 -0.115400 1.000 0.0830
H13A H Uiso -0.232100 0.101100 0.175400 1.000 0.0800
H13B H Uiso -0.071300 0.086300 0.199000 1.000 0.0800
H13C H Uiso -0.168700 0.065700 0.053600 1.000 0.0800
H14A H Uiso -0.277900 0.136400 -0.122600 1.000 0.0750
H14B H Uiso -0.231800 0.202100 -0.110600 1.000 0.0750
H14C H Uiso -0.326600 0.176600 -0.000300 1.000 0.0750

loop_
_atom_type_symbol
_atom_type_description
_atom_type_scat_dispersion_real
_atom_type_scat_dispersion_imag
_atom_type_scat_source
O O 0.0106 0.0060 'International Tables Vol C Tables 4.2.6.8 and 6.1.1.4'
N N 0.0061 0.0033 'International Tables Vol C Tables 4.2.6.8 and 6.1.1.4'
I I -0.4742 1.8119 'International Tables Vol C Tables 4.2.6.8 and 6.1.1.4'
Au Au -2.0133 8.8022 'International Tables Vol C Tables 4.2.6.8 and 6.1.1.4'
H H 0.0000 0.0000 'International Tables Vol C Tables 4.2.6.8 and 6.1.1.4'
C C 0.0033 0.0016 'International Tables Vol C Tables 4.2.6.8 and 6.1.1.4'

loop_
_geom_angle_atom_site_label_1
_geom_angle_atom_site_label_2
_geom_angle_atom_site_label_3
_geom_angle
_geom_angle_publ_flag
I1 Au C1 171.7(3) yes
C7 N1 C8 112.4(8) yes
C7 N1 C9 105.1(8) yes
C7 N1 C10 110.6(8) yes
C8 N1 C9 110.9(9) yes
C8 N1 C10 109.8(9) yes
C9 N1 C10 107.9(9) yes
C11 N2 C12 110.2(7) yes
C11 N2 C13 108.4(7) yes
C11 N2 C14 111.8(7) yes
C12 N2 C13 109.2(8) yes
C12 N2 C14 108.5(7) yes
C13 N2 C14 108.7(8) yes
C3 C2 C7 118.0(8) no
C3 C2 C1 120.6(9) no
C7 C2 C1 121.2(8) no
C2 C3 C4 121.6(9) no
C3 C4 C5 118.3(9) no
C4 C5 C6 120.9(9) no
C5 C6 C11 118.1(9) no
C5 C6 C1 121.1(8) no
C11 C6 C1 120.6(8) no
N1 C7 C2 115.8(7) yes
N2 C11 C6 117.0(7) yes
C2 C3 H3 119.19 no
C4 C3 H3 119.17 no
C3 C4 H4 120.91 no
C5 C4 H4 120.76 no
C6 C5 H5 119.52 no
C4 C5 H5 119.56 no
N1 C7 H7A 108.44 no
N1 C7 H7B 108.35 no
C2 C7 H7A 108.32 no
C2 C7 H7B 108.30 no
H7A C7 H7B 107.36 no
N1 C8 H8C 109.46 no
H8A C8 H8B 109.52 no
N1 C8 H8B 109.42 no
N1 C8 H8A 109.46 no
H8A C8 H8C 109.49 no
H8B C8 H8C 109.48 no
H9A C9 H9C 109.44 no
N1 C9 H9C 109.50 no
H9A C9 H9B 109.54 no
N1 C9 H9A 109.41 no
N1 C9 H9B 109.44 no
H9B C9 H9C 109.50 no
H10A C10 H10C 109.61 no
N1 C10 H10B 109.40 no
H10B C10 H10C 109.54 no
N1 C10 H10A 109.40 no
N1 C10 H10C 109.42 no
H10A C10 H10B 109.46 no
N2 C11 H11B 108.15 no
N2 C11 H11A 108.07 no
C6 C11 H11A 108.01 no
C6 C11 H11B 108.01 no
H11A C11 H11B 107.25 no
N2 C12 H12B 109.51 no
N2 C12 H12C 109.45 no
H12A C12 H12B 109.54 no
N2 C12 H12A 109.50 no
H12A C12 H12C 109.32 no
H12B C12 H12C 109.50 no
H13B C13 H13C 109.45 no
H13A C13 H13B 109.48 no
H13A C13 H13C 109.50 no
N2 C13 H13A 109.49 no
N2 C13 H13B 109.48 no
N2 C13 H13C 109.42 no
H14A C14 H14C 109.48 no
H14B C14 H14C 109.50 no
N2 C14 H14C 109.51 no
N2 C14 H14A 109.37 no
N2 C14 H14B 109.50 no
H14A C14 H14B 109.47 no
C2 C1 C6 117.3(8) no
Au C1 C2 118.8(7) yes
Au C1 C6 123.9(7) yes

loop_
_geom_bond_atom_site_label_1
_geom_bond_atom_site_label_2
_geom_bond_distance
_geom_bond_publ_flag
Au I1 2.5747(10) yes
Au C1 2.035(9) yes
N1 C7 1.552(13) yes
N1 C8 1.480(15) yes
N1 C9 1.493(15) yes
N1 C10 1.499(16) yes
N2 C11 1.521(11) yes
N2 C12 1.500(13) yes
N2 C13 1.487(12) yes
N2 C14 1.493(13) yes
C2 C3 1.393(13) no
C2 C7 1.506(14) no
C2 C1 1.404(13) no
C3 C4 1.381(14) no
C4 C5 1.404(13) no
C5 C6 1.375(13) no
C6 C11 1.508(13) no
C6 C1 1.423(13) no
C3 H3 0.9295 no
C4 H4 0.9299 no
C5 H5 0.9298 no
C7 H7A 0.9697 no
C7 H7B 0.9704 no
C8 H8A 0.9587 no
C8 H8B 0.9599 no
C8 H8C 0.9597 no
C9 H9A 0.9596 no
C9 H9B 0.9595 no
C9 H9C 0.9590 no
C10 H10A 0.9592 no
C10 H10B 0.9600 no
C10 H10C 0.9591 no
C11 H11A 0.9707 no
C11 H11B 0.9691 no
C12 H12A 0.9610 no
C12 H12B 0.9602 no
C12 H12C 0.9606 no
C13 H13A 0.9596 no
C13 H13B 0.9600 no
C13 H13C 0.9604 no
C14 H14A 0.9611 no
C14 H14B 0.9603 no
C14 H14C 0.9592 no

loop_
_geom_contact_atom_site_label_1
_geom_contact_atom_site_label_2
_geom_contact_distance
_geom_contact_site_symmetry_2
_geom_contact_publ_flag
Au N1 3.886(9) . no
Au C8 3.397(14) . no
Au C12 3.574(11) . no
Au Au 4.5973(7) 4_555 no
Au C7 4.045(9) 4_555 no
Au C8 4.181(13) 4_554 no
Au Au 4.5973(7) 4_554 no
Au H12A 3.1578 . no
Au H12B 3.2109 . no
Au H11B 2.7881 . no
Au H7B 2.6700 . no
Au H8A 2.9125 . no
Au H8B 3.1307 . no
Au H7B 3.4854 4_555 no
Au H8B 3.6205 4_554 no
I1 O1 3.678(18) . no
I2 O1 3.559(16) . no
I1 H7B 3.3374 4_555 no
I1 H14C 3.1817 1_655 no
I2 H10C 3.2265 4_555 no
I2 H7A 3.1137 4_555 no
I2 H9A 3.2856 2_645 no
I2 H9B 3.3173 4_555 no
I2 H13B 3.1640 . no
I2 H12C 3.2628 3_555 no
I2 H13C 3.1477 3_555 no
O1 I1 3.678(18) . no
O1 I2 3.559(16) . no
O1 O1 2.68(3) 3_655 no
O1 H9A 2.8176 2_645 no
O1 H10A 2.6586 2_645 no
O1 H13A 2.8562 1_655 no
O1 H8C 2.6126 4_554 no
N1 Au 3.886(9) . no
C3 C10 3.217(17) . no
C5 C14 3.188(14) . no
C5 C14 3.580(13) 4_555 no
C7 Au 4.045(9) 4_554 no
C8 Au 3.397(14) . no
C8 C1 3.498(16) . no
C8 Au 4.182(13) 4_555 no
C10 C3 3.217(17) . no
C12 Au 3.574(11) . no
C12 C1 3.482(15) . no
C14 C5 3.188(14) . no
C14 C5 3.580(13) 4_554 no
C2 H11B 3.0559 4_554 no
C2 H10B 2.7886 . no
C2 H8B 2.7341 . no
C3 H11B 3.0657 4_554 no
C3 H10B 2.6881 . no
C4 H11A 3.0356 4_554 no
C5 H14B 2.9193 4_555 no
C5 H14B 2.7436 . no
C6 H12B 2.7401 . no
C6 H14B 2.7590 . no
C10 H3 2.8581 . no
C12 H8B 2.8387 4_554 no
C14 H5 2.8720 . no
C1 C8 3.498(16) . no
C1 C12 3.482(15) . no
C1 H8B 2.9535 . no
C1 H12B 2.8958 . no
C1 H12B 3.0933 4_555 no
H3 H7A 2.4202 . no
H3 C10 2.8581 . no
H3 H10B 2.4324 . no
H5 H11A 2.4078 . no
H5 C14 2.8720 . no
H5 H14B 2.5771 . no
H5 H14C 2.5299 . no
H7A I2 3.1137 4_554 no
H7A H3 2.4202 . no
H7A H9B 2.3683 . no
H7A H10C 2.4672 . no
H7B Au 2.6700 . no
H7B H8A 2.5702 . no
H7B H9C 2.3230 . no
H7B Au 3.4855 4_554 no
H7B I1 3.3374 4_554 no
H8A Au 2.9125 . no
H8A H7B 2.5702 . no
H8A H9C 2.4617 . no
H8B Au 3.1307 . no
H8B C2 2.7341 . no
H8B C1 2.9535 . no
H8B H10B 2.5029 . no
H8B Au 3.6205 4_555 no
H8B C12 2.8387 4_555 no
H8B H12B 2.5405 4_555 no
H8C H10A 2.3801 . no
H8C O1 2.6126 4_555 no
H8C H9A 2.4759 . no
H9A I2 3.2856 2_655 no
H9A O1 2.8176 2_655 no
H9A H8C 2.4759 . no
H9A H10A 2.4615 . no
H9B H10C 2.3460 . no
H9B I2 3.3173 4_554 no
H9B H7A 2.3683 . no
H9C H8A 2.4617 . no
H9C H7B 2.3230 . no
H10A H9A 2.4615 . no
H10A O1 2.6586 2_655 no
H10A H8C 2.3801 . no
H10B C3 2.6881 . no
H10B C2 2.7886 . no
H10B H3 2.4324 . no
H10B H8B 2.5029 . no
H10C H7A 2.4672 . no
H10C H9B 2.3460 . no
H10C I2 3.2265 4_554 no
H11A H5 2.4078 . no
H11A H13A 2.3996 . no
H11A H14C 2.5146 . no
H11A C4 3.0356 4_555 no
H11B Au 2.7881 . no
H11B H12A 2.4815 . no
H11B H13B 2.3928 . no
H11B C2 3.0559 4_555 no
H11B C3 3.0657 4_555 no
H12A Au 3.1578 . no
H12A H11B 2.4815 . no
H12A H13B 2.4333 . no
H12B C1 3.0934 4_554 no
H12B Au 3.2109 . no
H12B C6 2.7401 . no
H12B C1 2.8958 . no
H12B H14B 2.4563 . no
H12B H8B 2.5405 4_554 no
H12C H14A 2.3974 . no
H12C H13C 2.4404 . no
H12C I2 3.2628 3_555 no
H13A H14C 2.4313 . no
H13A O1 2.8562 1_455 no
H13A H11A 2.3996 . no
H13B H11B 2.3928 . no
H13B I2 3.1640 . no
H13B H12A 2.4333 . no
H13C H12C 2.4404 . no
H13C H14A 2.4008 . no
H13C I2 3.1477 3_555 no
H14A H12C 2.3974 . no
H14A H13C 2.4008 . no
H14B C5 2.7436 . no
H14B C6 2.7590 . no
H14B H5 2.5771 . no
H14B H12B 2.4563 . no
H14B C5 2.9193 4_554 no
H14C I1 3.1817 1_455 no
H14C H5 2.5299 . no
H14C H11A 2.5146 . no
H14C H13A 2.4313 . no

loop_
_geom_torsion_atom_site_label_1
_geom_torsion_atom_site_label_2
_geom_torsion_atom_site_label_3
_geom_torsion_atom_site_label_4
_geom_torsion
_geom_torsion_publ_flag
C8 N1 C7 C2 60.1(11) no
C9 N1 C7 C2 -179.3(9) no
C10 N1 C7 C2 -63.1(11) no
C12 N2 C11 C6 65.1(10) no
C13 N2 C11 C6 -175.5(8) no
C14 N2 C11 C6 -55.8(11) no
C7 C2 C3 C4 176.5(8) no
C1 C2 C3 C4 0.8(13) no
C3 C2 C7 N1 84.6(10) no
C7 C2 C1 Au 8.0(11) no
C7 C2 C1 C6 -174.2(8) no
C1 C2 C7 N1 -99.8(10) no
C3 C2 C1 Au -176.5(6) no
C3 C2 C1 C6 1.3(12) no
C2 C3 C4 C5 -2.2(13) no
C3 C4 C5 C6 1.4(13) no
C4 C5 C6 C11 176.6(8) no
C4 C5 C6 C1 0.7(13) no
C5 C6 C1 Au 175.6(6) no
C11 C6 C1 Au -0.2(11) no
C11 C6 C1 C2 -177.8(7) no
C5 C6 C1 C2 -2.0(12) no
C5 C6 C11 N2 85.0(10) no
C1 C6 C11 N2 -99.1(10) no
